data_7228818
loop_
_publ_author_name
'Gopalakrishnan, Durairaj'
'Ganeshpandian, Mani'
'Loganathan, Rangasamy'
'Bhuvanesh, Nattamai S. P.'
'Sabina, Xavier Janet'
'Karthikeyan, J.'

_publ_section_title
;
 Water soluble Ru(ii)--arene complexes of the antidiabetic drug metformin:
 DNA and protein binding, molecular docking, cytotoxicity and
 apoptosis-inducing activity
;
_journal_issue 60
_journal_name_full 'RSC Adv.'
_journal_page_first 37706
_journal_paper_doi 10.1039/C7RA06514K
_journal_volume 7
_journal_year 2017
_chemical_formula_moiety '0.5(C14 H25 Cl N5 Ru), 0.5(C14 H25 N5 Ru), 1.5(Cl), H2 O'
_chemical_formula_sum 'C14 H27 Cl2 N5 O Ru'
_chemical_formula_weight 453.37
_space_group_crystal_system monoclinic
_space_group_IT_number 14
_space_group_name_Hall '-P 2yn'
_space_group_name_H-M_alt 'P 1 21/n 1'
_symmetry_space_group_name_Hall '-P 2yn'
_symmetry_space_group_name_H-M 'P 1 21/n 1'
_atom_sites_solution_hydrogens mixed
_atom_sites_solution_primary direct
_audit_creation_date 2017-04-28
_audit_creation_method
;
Olex2 1.2-beta
(compiled 2017.03.28 svn.r3405 for OlexSys, GUI svn.r5335)
;
_audit_update_record
;
2017-05-02 deposited with the CCDC.
2017-07-18 downloaded from the CCDC.
;
_cell_angle_alpha 90
_cell_angle_beta 111.576(2)
_cell_angle_gamma 90
_cell_formula_units_Z 8
_cell_length_a 16.876(4)
_cell_length_b 12.155(3)
_cell_length_c 19.495(4)
_cell_measurement_reflns_used 9942
_cell_measurement_temperature 110.0
_cell_measurement_theta_max 27.420
_cell_measurement_theta_min 2.595
_cell_volume 3718.8(15)
_computing_cell_refinement 'SAINT v8.34A (Bruker, 2013)'
_computing_data_reduction 'SAINT v8.34A (Bruker, 2013)'
_computing_molecular_graphics 'Olex2 (Dolomanov et al., 2009)'
_computing_publication_material 'Olex2 (Dolomanov et al., 2009)'
_computing_structure_refinement 'ShelXL (Sheldrick, 2015)'
_computing_structure_solution 'ShelXT (Sheldrick, 2015)'
_diffrn_ambient_temperature 110.0
_diffrn_measured_fraction_theta_full 0.999
_diffrn_measured_fraction_theta_max 0.993
_diffrn_measurement_device_type 'Bruker APEX-II CCD'
_diffrn_measurement_method '\f and \w scans'
_diffrn_radiation_type MoK\a
_diffrn_radiation_wavelength 0.71073
_diffrn_reflns_av_R_equivalents 0.0571
_diffrn_reflns_av_unetI/netI 0.0500
_diffrn_reflns_Laue_measured_fraction_full 0.999
_diffrn_reflns_Laue_measured_fraction_max 0.993
_diffrn_reflns_limit_h_max 21
_diffrn_reflns_limit_h_min -21
_diffrn_reflns_limit_k_max 15
_diffrn_reflns_limit_k_min -15
_diffrn_reflns_limit_l_max 25
_diffrn_reflns_limit_l_min -25
_diffrn_reflns_number 41081
_diffrn_reflns_point_group_measured_fraction_full 0.999
_diffrn_reflns_point_group_measured_fraction_max 0.993
_diffrn_reflns_theta_full 25.242
_diffrn_reflns_theta_max 27.495
_diffrn_reflns_theta_min 1.369
_diffrn_standards_number 0
_exptl_absorpt_coefficient_mu 1.141
_exptl_absorpt_correction_T_max 0.7456
_exptl_absorpt_correction_T_min 0.5164
_exptl_absorpt_correction_type multi-scan
_exptl_absorpt_process_details
;
SADABS-2014/3 (Bruker,2014/3) was used for absorption correction.
wR2(int) was 0.1195 before and 0.0591 after correction.
The Ratio of minimum to maximum transmission is 0.6926.
The \l/2 correction factor is Not present.
;
_exptl_crystal_colour brown
_exptl_crystal_colour_primary brown
_exptl_crystal_density_diffrn 1.620
_exptl_crystal_description block
_exptl_crystal_F_000 1856
_exptl_crystal_size_max 0.5
_exptl_crystal_size_mid 0.464
_exptl_crystal_size_min 0.254
_refine_diff_density_max 0.559
_refine_diff_density_min -0.559
_refine_diff_density_rms 0.110
_refine_ls_extinction_method none
_refine_ls_goodness_of_fit_ref 1.050
_refine_ls_hydrogen_treatment constr
_refine_ls_matrix_type full
_refine_ls_number_parameters 519
_refine_ls_number_reflns 8480
_refine_ls_number_restraints 478
_refine_ls_restrained_S_all 1.023
_refine_ls_R_factor_all 0.0611
_refine_ls_R_factor_gt 0.0416
_refine_ls_shift/su_max 0.002
_refine_ls_shift/su_mean 0.000
_refine_ls_structure_factor_coef Fsqd
_refine_ls_weighting_details 'w=1/[\s^2^(Fo^2^)+(0.0174P)^2^+6.5707P] where P=(Fo^2^+2Fc^2^)/3'
_refine_ls_weighting_scheme calc
_refine_ls_wR_factor_gt 0.0699
_refine_ls_wR_factor_ref 0.0767
_reflns_Friedel_coverage 0.000
_reflns_number_gt 6714
_reflns_number_total 8480
_reflns_threshold_expression 'I > 2\s(I)'
_cod_data_source_file c7ra06514k2.cif
_cod_data_source_block gp1
_cod_original_cell_volume 3718.6(14)
_cod_database_code 7228818
_shelx_shelxl_version_number 2014/7
_shelx_space_group_comment
;
The symmetry employed for this shelxl refinement is uniquely defined
by the following loop, which should always be used as a source of
symmetry information in preference to the above space-group names.
They are only intended as comments.
;
_olex2_refinement_description
;
1. Fixed Uiso
 At 1.2 times of:
  All C(H) groups, H2 of N2, H7 of N7
 At 1.5 times of:
  All C(H,H,H) groups, H1 of N1, H3 of N3, H6 of N6, H8 of N8, All N(H,H)
  groups, All O(H,H) groups
2. Restrained distances
 C26A-C25A = C26-C25 = C27A-C25A = C27-C25
 1.54 with sigma of 0.02
 C26A-C25A \\sim C27A-C25A \\sim C27-C25 \\sim C26-C25
 with sigma of 0.02
3. Uiso/Uaniso restraints and constraints
C19 \\sim C20 \\sim C21 \\sim C22 \\sim C23 \\sim C24 \\sim C25 \\sim C26 \\sim
C27 \\sim C28 \\sim C19A \\sim C20A \\sim C21A \\sim C22A \\sim C23A \\sim C24A
\\sim C25A \\sim C26A \\sim C27A \\sim C28A: within 2A with sigma of 0.04 and
sigma for terminal atoms of 0.08
4. Rigid body (RIGU) restrains
 C19, C20, C21, C22, C23, C24, C25, C26, C27, C28, C19A, C20A, C21A, C22A,
 C23A, C24A, C25A, C26A, C27A, C28A
 with sigma for 1-2 distances of 0.004 and sigma for 1-3 distances of 0.004
5. Same fragment restrains
{C19, C20, C21, C22, C23, C24, C25, C26, C27, C28} sigma for 1-2: 0.02, 1-3:
0.04
as
{C19A, C20A, C21A, C22A, C23A, C24A, C25A, C26A, C27A, C28A}
6. Others
 Sof(C19A)=Sof(C20A)=Sof(H20A)=Sof(C21A)=Sof(H21A)=Sof(C22A)=Sof(C23A)=
 Sof(H23A)=Sof(C24A)=Sof(H24A)=Sof(C25A)=Sof(H25A)=Sof(C26A)=Sof(H26D)=
 Sof(H26E)=Sof(H26F)=Sof(C27A)=Sof(H27D)=Sof(H27E)=Sof(H27F)=Sof(C28A)=
 Sof(H28D)=Sof(H28E)=Sof(H28F)=1-FVAR(1)
 Sof(C19)=Sof(C20)=Sof(H20)=Sof(C21)=Sof(H21)=Sof(C22)=Sof(C23)=Sof(H23)=
 Sof(C24)=Sof(H24)=Sof(C25)=Sof(H25)=Sof(C26)=Sof(H26A)=Sof(H26B)=Sof(H26C)=
 Sof(C27)=Sof(H27A)=Sof(H27B)=Sof(H27C)=Sof(C28)=Sof(H28A)=Sof(H28B)=Sof(H28C)=
 FVAR(1)
7.a Riding coordinates:
 N1(H1), N3(H3), N5(H5A,H5B), N6(H6), N8(H8), N10(H10A,H10B), O2(H2A,H2B),
 O1(H1A,H1B)
7.b Ternary CH refined with riding coordinates:
 C11(H11), C25(H25), C25A(H25A)
7.c Aromatic/amide H refined with riding coordinates:
 N2(H2), C6(H6A), C7(H7A), C9(H9), C10(H10), N7(H7), C20(H20), C21(H21),
 C23(H23), C24(H24), C20A(H20A), C21A(H21A), C23A(H23A), C24A(H24A)
7.d Idealised Me refined as rotating group:
 C3(H3A,H3B,H3C), C4(H4A,H4B,H4C), C12(H12A,H12B,H12C), C13(H13A,H13B,H13C),
 C14(H14A,H14B,H14C), C17(H17A,H17B,H17C), C18(H18A,H18B,H18C), C26(H26A,H26B,
 H26C), C27(H27A,H27B,H27C), C28(H28A,H28B,H28C), C26A(H26D,H26E,H26F),
 C27A(H27D,H27E,H27F), C28A(H28D,H28E,H28F)
;
_olex2_submission_special_instructions 'No special instructions were received'

loop_
_space_group_symop_operation_xyz
'x, y, z'
'-x+1/2, y+1/2, -z+1/2'
'-x, -y, -z'
'x-1/2, -y-1/2, z-1/2'

loop_
_atom_site_label
_atom_site_type_symbol
_atom_site_fract_x
_atom_site_fract_y
_atom_site_fract_z
_atom_site_U_iso_or_equiv
_atom_site_adp_type
_atom_site_occupancy
_atom_site_site_symmetry_order
_atom_site_calc_flag
_atom_site_refinement_flags_posn
_atom_site_refinement_flags_adp
_atom_site_refinement_flags_occupancy
_atom_site_disorder_assembly
_atom_site_disorder_group
Ru1 Ru 0.73913(2) 0.54505(2) 0.26876(2) 0.01088(7) Uani 1 1 d . . . . .
Cl1 Cl 0.70591(5) 0.41760(7) 0.35054(4) 0.01557(18) Uani 1 1 d . . . . .
N1 N 0.76482(17) 0.6553(2) 0.35574(14) 0.0119(6) Uani 1 1 d . . . . .
H1 H 0.8165 0.6793 0.3752 0.018 Uiso 1 1 d R . . . .
N2 N 0.62846(17) 0.6678(2) 0.35832(15) 0.0151(6) Uani 1 1 d . . . . .
H2 H 0.6006 0.6787 0.3880 0.018 Uiso 1 1 calc R . . . .
N3 N 0.61528(17) 0.6003(2) 0.24271(15) 0.0142(6) Uani 1 1 d . . . . .
H3 H 0.5802 0.5787 0.1991 0.021 Uiso 1 1 d R . . . .
N4 N 0.73918(17) 0.7496(2) 0.45076(15) 0.0166(6) Uani 1 1 d . . . . .
N5 N 0.49650(18) 0.6306(2) 0.27393(16) 0.0213(7) Uani 1 1 d . . . . .
H5A H 0.4836 0.6555 0.3121 0.032 Uiso 1 1 d R . . . .
H5B H 0.4612 0.5991 0.2321 0.032 Uiso 1 1 d R . . . .
C1 C 0.7140(2) 0.6906(3) 0.38691(18) 0.0134(7) Uani 1 1 d . . . . .
C2 C 0.5810(2) 0.6300(3) 0.28881(18) 0.0150(7) Uani 1 1 d . . . . .
C3 C 0.6866(2) 0.8381(3) 0.4619(2) 0.0231(8) Uani 1 1 d . . . . .
H3A H 0.6855 0.8997 0.4291 0.035 Uiso 1 1 calc GR . . . .
H3B H 0.7106 0.8629 0.5133 0.035 Uiso 1 1 calc GR . . . .
H3C H 0.6285 0.8111 0.4507 0.035 Uiso 1 1 calc GR . . . .
C4 C 0.8298(2) 0.7559(3) 0.49655(19) 0.0233(9) Uani 1 1 d . . . . .
H4A H 0.8572 0.6854 0.4949 0.035 Uiso 1 1 calc GR . . . .
H4B H 0.8364 0.7724 0.5476 0.035 Uiso 1 1 calc GR . . . .
H4C H 0.8566 0.8143 0.4779 0.035 Uiso 1 1 calc GR . . . .
C5 C 0.8564(2) 0.4592(3) 0.27528(19) 0.0168(7) Uani 1 1 d . . . . .
C6 C 0.8635(2) 0.5723(3) 0.26417(19) 0.0163(7) Uani 1 1 d . . . . .
H6A H 0.9106 0.6118 0.2974 0.020 Uiso 1 1 calc R . . . .
C7 C 0.8024(2) 0.6292(3) 0.20465(19) 0.0180(8) Uani 1 1 d . . . . .
H7A H 0.8094 0.7056 0.1984 0.022 Uiso 1 1 calc R . . . .
C8 C 0.7313(2) 0.5737(3) 0.15467(19) 0.0185(8) Uani 1 1 d . . . . .
C9 C 0.7223(2) 0.4597(3) 0.16614(19) 0.0184(8) Uani 1 1 d . . . . .
H9 H 0.6746 0.4207 0.1334 0.022 Uiso 1 1 calc R . . . .
C10 C 0.7826(2) 0.4046(3) 0.22490(19) 0.0178(8) Uani 1 1 d . . . . .
H10 H 0.7746 0.3286 0.2318 0.021 Uiso 1 1 calc R . . . .
C11 C 0.9207(2) 0.3964(3) 0.3384(2) 0.0228(8) Uani 1 1 d . . . . .
H11 H 0.8960 0.3225 0.3411 0.027 Uiso 1 1 calc R . . . .
C12 C 1.0010(3) 0.3788(4) 0.3211(2) 0.0383(11) Uani 1 1 d . . . . .
H12A H 0.9856 0.3450 0.2722 0.057 Uiso 1 1 calc GR . . . .
H12B H 1.0403 0.3303 0.3583 0.057 Uiso 1 1 calc GR . . . .
H12C H 1.0287 0.4498 0.3215 0.057 Uiso 1 1 calc GR . . . .
C13 C 0.9423(2) 0.4517(3) 0.4127(2) 0.0284(9) Uani 1 1 d . . . . .
H13A H 0.9701 0.5224 0.4125 0.043 Uiso 1 1 calc GR . . . .
H13B H 0.9809 0.4044 0.4513 0.043 Uiso 1 1 calc GR . . . .
H13C H 0.8899 0.4639 0.4223 0.043 Uiso 1 1 calc GR . . . .
C14 C 0.6655(2) 0.6332(3) 0.09192(19) 0.0272(9) Uani 1 1 d . . . . .
H14A H 0.6085 0.6097 0.0881 0.041 Uiso 1 1 calc GR . . . .
H14B H 0.6736 0.6161 0.0458 0.041 Uiso 1 1 calc GR . . . .
H14C H 0.6714 0.7127 0.1009 0.041 Uiso 1 1 calc GR . . . .
Ru2 Ru 0.25464(2) 0.44037(2) 0.22872(2) 0.01040(7) Uani 1 1 d . . . . .
Cl2 Cl 0.30704(5) 0.56482(7) 0.15493(5) 0.01564(17) Uani 1 1 d . . . . .
N6 N 0.24117(17) 0.3285(2) 0.14511(14) 0.0125(6) Uani 1 1 d . . . . .
H6 H 0.1808 0.3134 0.1183 0.019 Uiso 1 1 d R . . . .
N7 N 0.38462(16) 0.3046(2) 0.16277(14) 0.0140(6) Uani 1 1 d . . . . .
H7 H 0.4196 0.2885 0.1400 0.017 Uiso 1 1 calc R . . . .
N8 N 0.37758(17) 0.3799(2) 0.27052(15) 0.0134(6) Uani 1 1 d . . . . .
H8 H 0.4127 0.3987 0.3186 0.020 Uiso 1 1 d R . . . .
N9 N 0.28139(17) 0.2316(2) 0.05986(15) 0.0168(6) Uani 1 1 d . . . . .
N10 N 0.50683(17) 0.3345(2) 0.26172(16) 0.0223(7) Uani 1 1 d . . . . .
H10A H 0.5401 0.3252 0.2351 0.034 Uiso 1 1 d R . . . .
H10B H 0.5327 0.3747 0.3027 0.034 Uiso 1 1 d R . . . .
C15 C 0.2993(2) 0.2889(3) 0.12299(18) 0.0133(7) Uani 1 1 d . . . . .
C16 C 0.4217(2) 0.3423(3) 0.23389(18) 0.0133(7) Uani 1 1 d . . . . .
C17 C 0.1946(2) 0.2330(3) 0.00522(19) 0.0263(9) Uani 1 1 d . . . . .
H17A H 0.1599 0.1790 0.0189 0.039 Uiso 1 1 calc GR . . . .
H17B H 0.1957 0.2145 -0.0434 0.039 Uiso 1 1 calc GR . . . .
H17C H 0.1702 0.3066 0.0035 0.039 Uiso 1 1 calc GR . . . .
C18 C 0.3383(2) 0.1472(3) 0.0502(2) 0.0218(8) Uani 1 1 d . . . . .
H18A H 0.3817 0.1821 0.0351 0.033 Uiso 1 1 calc GR . . . .
H18B H 0.3053 0.0950 0.0121 0.033 Uiso 1 1 calc GR . . . .
H18C H 0.3662 0.1081 0.0968 0.033 Uiso 1 1 calc GR . . . .
C19 C 0.1229(7) 0.5009(9) 0.2045(6) 0.013(2) Uani 0.549(7) 1 d D U P A 1
C20 C 0.1833(10) 0.5780(10) 0.2478(8) 0.014(2) Uani 0.549(7) 1 d D U P A 1
H20 H 0.1807 0.6514 0.2304 0.017 Uiso 0.549(7) 1 calc R . P A 1
C21 C 0.2476(11) 0.5499(10) 0.3164(8) 0.014(3) Uani 0.549(7) 1 d D U P A 1
H21 H 0.2872 0.6039 0.3441 0.017 Uiso 0.549(7) 1 calc R . P A 1
C22 C 0.2524(10) 0.4414(10) 0.3429(7) 0.013(2) Uani 0.549(7) 1 d D U P A 1
C23 C 0.1961(8) 0.3612(9) 0.2992(6) 0.015(2) Uani 0.549(7) 1 d D U P A 1
H23 H 0.2004 0.2871 0.3157 0.018 Uiso 0.549(7) 1 calc R . P A 1
C24 C 0.1324(7) 0.3917(8) 0.2298(6) 0.011(2) Uani 0.549(7) 1 d D U P A 1
H24 H 0.0957 0.3366 0.2002 0.013 Uiso 0.549(7) 1 calc R . P A 1
C25 C 0.0538(4) 0.5312(6) 0.1318(4) 0.0189(17) Uani 0.549(7) 1 d D U P A 1
H25 H 0.0474 0.4690 0.0966 0.023 Uiso 0.549(7) 1 calc R . P A 1
C26 C -0.0299(5) 0.5441(7) 0.1434(5) 0.0258(19) Uani 0.549(7) 1 d D U P A 1
H26A H -0.0430 0.4757 0.1637 0.039 Uiso 0.549(7) 1 calc GR . P A 1
H26B H -0.0756 0.5602 0.0961 0.039 Uiso 0.549(7) 1 calc GR . P A 1
H26C H -0.0251 0.6046 0.1779 0.039 Uiso 0.549(7) 1 calc GR . P A 1
C27 C 0.0735(5) 0.6345(6) 0.0974(4) 0.030(2) Uani 0.549(7) 1 d D U P A 1
H27A H 0.0748 0.6979 0.1289 0.045 Uiso 0.549(7) 1 calc GR . P A 1
H27B H 0.0294 0.6458 0.0485 0.045 Uiso 0.549(7) 1 calc GR . P A 1
H27C H 0.1291 0.6267 0.0927 0.045 Uiso 0.549(7) 1 calc GR . P A 1
C28 C 0.3185(6) 0.4086(8) 0.4156(5) 0.023(2) Uani 0.549(7) 1 d D U P A 1
H28A H 0.3670 0.4591 0.4282 0.034 Uiso 0.549(7) 1 calc GR . P A 1
H28B H 0.3378 0.3334 0.4121 0.034 Uiso 0.549(7) 1 calc GR . P A 1
H28C H 0.2939 0.4117 0.4539 0.034 Uiso 0.549(7) 1 calc GR . P A 1
C19A C 0.1317(9) 0.5271(11) 0.2015(7) 0.010(2) Uani 0.451(7) 1 d D U P A 2
C20A C 0.1993(12) 0.5845(12) 0.2564(9) 0.013(3) Uani 0.451(7) 1 d D U P A 2
H20A H 0.2093 0.6595 0.2484 0.016 Uiso 0.451(7) 1 calc R . P A 2
C21A C 0.2517(14) 0.5323(12) 0.3225(10) 0.015(3) Uani 0.451(7) 1 d D U P A 2
H21A H 0.2943 0.5734 0.3594 0.018 Uiso 0.451(7) 1 calc R . P A 2
C22A C 0.2409(12) 0.4195(11) 0.3337(8) 0.012(3) Uani 0.451(7) 1 d D U P A 2
C23A C 0.1762(9) 0.3616(10) 0.2789(7) 0.011(2) Uani 0.451(7) 1 d D U P A 2
H23A H 0.1681 0.2855 0.2853 0.013 Uiso 0.451(7) 1 calc R . P A 2
C24A C 0.1230(9) 0.4159(11) 0.2139(7) 0.013(3) Uani 0.451(7) 1 d D U P A 2
H24A H 0.0799 0.3749 0.1775 0.016 Uiso 0.451(7) 1 calc R . P A 2
C25A C 0.0736(5) 0.5832(8) 0.1322(4) 0.0174(19) Uani 0.451(7) 1 d D U P A 2
H25A H 0.0980 0.6578 0.1306 0.021 Uiso 0.451(7) 1 calc R . P A 2
C26A C -0.0138(6) 0.6000(11) 0.1374(6) 0.038(3) Uani 0.451(7) 1 d D U P A 2
H26D H -0.0405 0.5283 0.1370 0.057 Uiso 0.451(7) 1 calc GR . P A 2
H26E H -0.0498 0.6436 0.0951 0.057 Uiso 0.451(7) 1 calc GR . P A 2
H26F H -0.0071 0.6389 0.1832 0.057 Uiso 0.451(7) 1 calc GR . P A 2
C27A C 0.0666(6) 0.5238(8) 0.0620(4) 0.031(2) Uani 0.451(7) 1 d D U P A 2
H27D H 0.1234 0.5157 0.0600 0.046 Uiso 0.451(7) 1 calc GR . P A 2
H27E H 0.0303 0.5664 0.0193 0.046 Uiso 0.451(7) 1 calc GR . P A 2
H27F H 0.0414 0.4510 0.0613 0.046 Uiso 0.451(7) 1 calc GR . P A 2
C28A C 0.2993(8) 0.3663(10) 0.4029(6) 0.024(3) Uani 0.451(7) 1 d D U P A 2
H28D H 0.3009 0.2868 0.3952 0.036 Uiso 0.451(7) 1 calc GR . P A 2
H28E H 0.2786 0.3805 0.4430 0.036 Uiso 0.451(7) 1 calc GR . P A 2
H28F H 0.3567 0.3969 0.4161 0.036 Uiso 0.451(7) 1 calc GR . P A 2
Cl3 Cl 0.47568(6) 0.68978(8) 0.42767(5) 0.0229(2) Uani 1 1 d . . . . .
Cl4 Cl 0.53815(5) 0.28333(7) 0.10813(5) 0.0219(2) Uani 1 1 d . . . . .
O2 O 0.51302(16) 0.4296(2) 0.41544(14) 0.0275(6) Uani 1 1 d . . . . .
H2A H 0.5109 0.4970 0.4264 0.041 Uiso 1 1 d R . . . .
H2B H 0.5143 0.3910 0.4521 0.041 Uiso 1 1 d R . . . .
O1 O 0.47080(16) 0.5311(2) 0.10370(14) 0.0269(6) Uani 1 1 d . . . . .
H1A H 0.4212 0.5291 0.1054 0.040 Uiso 1 1 d R . . . .
H1B H 0.4942 0.4705 0.1001 0.040 Uiso 1 1 d R . . . .

loop_
_atom_site_aniso_label
_atom_site_aniso_U_11
_atom_site_aniso_U_22
_atom_site_aniso_U_33
_atom_site_aniso_U_23
_atom_site_aniso_U_13
_atom_site_aniso_U_12
Ru1 0.01302(13) 0.01144(14) 0.01036(14) -0.00118(11) 0.00688(11) -0.00104(11)
Cl1 0.0188(4) 0.0151(4) 0.0156(4) 0.0024(3) 0.0095(3) -0.0005(3)
N1 0.0110(14) 0.0122(14) 0.0136(15) -0.0023(12) 0.0060(12) -0.0021(11)
N2 0.0126(14) 0.0210(16) 0.0143(15) -0.0035(12) 0.0079(12) -0.0010(12)
N3 0.0158(15) 0.0164(15) 0.0089(14) -0.0025(12) 0.0028(12) -0.0003(12)
N4 0.0134(14) 0.0225(17) 0.0142(15) -0.0072(13) 0.0057(12) -0.0014(12)
N5 0.0153(15) 0.0312(19) 0.0176(16) -0.0103(14) 0.0065(13) -0.0025(13)
C1 0.0142(17) 0.0143(18) 0.0112(17) 0.0030(14) 0.0042(14) -0.0023(13)
C2 0.0163(17) 0.0152(18) 0.0135(18) 0.0003(14) 0.0055(15) -0.0016(14)
C3 0.028(2) 0.024(2) 0.021(2) -0.0088(16) 0.0136(17) -0.0015(17)
C4 0.0130(18) 0.040(2) 0.0159(19) -0.0075(17) 0.0041(15) -0.0028(16)
C5 0.0188(18) 0.0192(19) 0.0186(19) 0.0003(15) 0.0142(15) 0.0031(15)
C6 0.0154(17) 0.0196(19) 0.0188(19) -0.0053(15) 0.0121(15) -0.0044(14)
C7 0.0254(19) 0.0153(18) 0.024(2) 0.0000(15) 0.0221(17) -0.0009(15)
C8 0.0219(19) 0.024(2) 0.0132(18) -0.0006(15) 0.0109(15) -0.0002(15)
C9 0.0213(18) 0.025(2) 0.0126(18) -0.0066(15) 0.0111(15) -0.0052(15)
C10 0.027(2) 0.0119(18) 0.024(2) -0.0040(15) 0.0204(17) -0.0012(15)
C11 0.0209(19) 0.024(2) 0.027(2) 0.0021(17) 0.0128(17) 0.0043(16)
C12 0.027(2) 0.056(3) 0.037(3) 0.001(2) 0.017(2) 0.016(2)
C13 0.023(2) 0.041(3) 0.023(2) 0.0037(19) 0.0097(17) 0.0051(18)
C14 0.031(2) 0.038(2) 0.016(2) 0.0058(17) 0.0125(18) 0.0026(18)
Ru2 0.01086(13) 0.01057(14) 0.01080(14) -0.00036(11) 0.00518(11) 0.00074(11)
Cl2 0.0161(4) 0.0141(4) 0.0178(4) 0.0032(3) 0.0075(3) -0.0002(3)
N6 0.0093(13) 0.0156(15) 0.0122(14) -0.0017(12) 0.0035(11) -0.0008(11)
N7 0.0106(14) 0.0199(16) 0.0131(15) -0.0029(12) 0.0063(12) -0.0009(12)
N8 0.0107(14) 0.0170(15) 0.0116(15) -0.0004(12) 0.0031(12) 0.0016(11)
N9 0.0127(14) 0.0232(17) 0.0147(15) -0.0055(13) 0.0052(12) 0.0011(12)
N10 0.0121(15) 0.0331(19) 0.0210(17) -0.0069(14) 0.0051(13) 0.0005(13)
C15 0.0153(17) 0.0149(18) 0.0110(17) 0.0021(14) 0.0065(14) -0.0007(13)
C16 0.0132(16) 0.0114(17) 0.0156(18) 0.0023(14) 0.0055(14) 0.0004(13)
C17 0.019(2) 0.045(3) 0.0142(19) -0.0101(18) 0.0057(16) -0.0001(18)
C18 0.023(2) 0.023(2) 0.023(2) -0.0079(16) 0.0121(17) 0.0015(16)
C19 0.015(4) 0.013(5) 0.013(3) 0.001(3) 0.008(3) 0.002(3)
C20 0.015(5) 0.013(4) 0.019(5) 0.001(3) 0.011(3) 0.008(3)
C21 0.021(5) 0.014(4) 0.014(4) -0.002(3) 0.013(4) 0.004(3)
C22 0.013(4) 0.018(5) 0.011(4) 0.001(3) 0.008(3) -0.001(3)
C23 0.016(5) 0.016(4) 0.012(5) 0.007(3) 0.005(3) 0.004(3)
C24 0.013(4) 0.010(4) 0.012(4) 0.001(3) 0.008(3) 0.000(3)
C25 0.016(3) 0.021(4) 0.018(3) 0.007(3) 0.004(2) 0.001(3)
C26 0.015(3) 0.035(5) 0.027(4) 0.006(4) 0.007(3) 0.000(3)
C27 0.026(4) 0.037(4) 0.028(4) 0.018(3) 0.012(3) 0.008(3)
C28 0.024(5) 0.030(6) 0.015(4) 0.006(4) 0.008(3) 0.003(4)
C19A 0.010(4) 0.010(5) 0.012(4) 0.000(3) 0.008(3) -0.001(3)
C20A 0.015(6) 0.014(5) 0.012(5) -0.006(3) 0.006(4) -0.003(4)
C21A 0.017(6) 0.018(5) 0.009(5) -0.003(4) 0.003(4) -0.005(4)
C22A 0.016(5) 0.013(5) 0.012(5) 0.000(4) 0.010(4) 0.000(4)
C23A 0.011(5) 0.013(4) 0.015(5) -0.005(4) 0.011(4) -0.004(3)
C24A 0.012(4) 0.018(5) 0.013(5) -0.001(3) 0.008(4) 0.002(4)
C25A 0.018(4) 0.017(5) 0.013(4) 0.001(3) 0.001(3) -0.002(3)
C26A 0.023(5) 0.049(8) 0.036(6) -0.005(6) 0.003(4) 0.003(5)
C27A 0.034(5) 0.039(6) 0.014(4) 0.003(3) 0.003(3) 0.001(4)
C28A 0.022(6) 0.033(7) 0.021(5) 0.007(5) 0.011(4) 0.001(5)
Cl3 0.0225(5) 0.0289(5) 0.0216(5) 0.0011(4) 0.0131(4) 0.0018(4)
Cl4 0.0178(4) 0.0239(5) 0.0288(5) 0.0002(4) 0.0140(4) 0.0019(4)
O2 0.0330(15) 0.0290(16) 0.0188(14) 0.0013(12) 0.0075(12) 0.0018(12)
O1 0.0212(14) 0.0290(15) 0.0315(16) -0.0018(12) 0.0108(12) 0.0021(11)

loop_
_atom_type_symbol
_atom_type_description
_atom_type_scat_dispersion_real
_atom_type_scat_dispersion_imag
_atom_type_scat_source
C C 0.0033 0.0016 'International Tables Vol C Tables 4.2.6.8 and 6.1.1.4'
H H 0.0000 0.0000 'International Tables Vol C Tables 4.2.6.8 and 6.1.1.4'
Cl Cl 0.1484 0.1585 'International Tables Vol C Tables 4.2.6.8 and 6.1.1.4'
N N 0.0061 0.0033 'International Tables Vol C Tables 4.2.6.8 and 6.1.1.4'
O O 0.0106 0.0060 'International Tables Vol C Tables 4.2.6.8 and 6.1.1.4'
Ru Ru -1.2594 0.8363 'International Tables Vol C Tables 4.2.6.8 and 6.1.1.4'

loop_
_geom_angle_atom_site_label_1
_geom_angle_atom_site_label_2
_geom_angle_atom_site_label_3
_geom_angle
N1 Ru1 Cl1 84.56(8)
N1 Ru1 C5 110.22(12)
N1 Ru1 C6 91.17(12)
N1 Ru1 C7 99.59(12)
N1 Ru1 C8 129.63(12)
N1 Ru1 C9 167.02(12)
N1 Ru1 C10 146.63(12)
N3 Ru1 Cl1 84.97(8)
N3 Ru1 N1 83.10(10)
N3 Ru1 C5 166.59(12)
N3 Ru1 C6 148.00(12)
N3 Ru1 C7 111.75(12)
N3 Ru1 C8 91.19(12)
N3 Ru1 C9 98.64(12)
N3 Ru1 C10 128.27(12)
C5 Ru1 Cl1 94.54(9)
C5 Ru1 C8 81.50(13)
C6 Ru1 Cl1 125.95(10)
C6 Ru1 C5 37.59(12)
C6 Ru1 C7 38.17(13)
C6 Ru1 C8 68.45(13)
C6 Ru1 C9 80.53(13)
C7 Ru1 Cl1 163.07(10)
C7 Ru1 C5 68.59(13)
C7 Ru1 C8 37.48(13)
C7 Ru1 C9 67.75(13)
C8 Ru1 Cl1 144.94(10)
C9 Ru1 Cl1 108.38(10)
C9 Ru1 C5 68.76(13)
C9 Ru1 C8 37.79(13)
C10 Ru1 Cl1 87.12(9)
C10 Ru1 C5 38.42(13)
C10 Ru1 C6 68.10(13)
C10 Ru1 C7 80.41(13)
C10 Ru1 C8 68.16(13)
C10 Ru1 C9 37.50(13)
Ru1 N1 H1 116.7
C1 N1 Ru1 128.4(2)
C1 N1 H1 114.8
C1 N2 H2 116.1
C1 N2 C2 127.8(3)
C2 N2 H2 116.1
Ru1 N3 H3 113.6
C2 N3 Ru1 126.3(2)
C2 N3 H3 116.3
C1 N4 C3 121.4(3)
C1 N4 C4 119.4(3)
C3 N4 C4 115.2(3)
H5A N5 H5B 127.6
C2 N5 H5A 112.5
C2 N5 H5B 119.3
N1 C1 N2 121.6(3)
N1 C1 N4 124.4(3)
N4 C1 N2 114.0(3)
N3 C2 N2 122.2(3)
N3 C2 N5 124.3(3)
N5 C2 N2 113.4(3)
N4 C3 H3A 109.5
N4 C3 H3B 109.5
N4 C3 H3C 109.5
H3A C3 H3B 109.5
H3A C3 H3C 109.5
H3B C3 H3C 109.5
N4 C4 H4A 109.5
N4 C4 H4B 109.5
N4 C4 H4C 109.5
H4A C4 H4B 109.5
H4A C4 H4C 109.5
H4B C4 H4C 109.5
C6 C5 Ru1 69.68(19)
C6 C5 C10 116.7(3)
C6 C5 C11 122.8(3)
C10 C5 Ru1 69.12(19)
C10 C5 C11 120.4(3)
C11 C5 Ru1 130.3(2)
Ru1 C6 H6A 129.1
C5 C6 Ru1 72.73(19)
C5 C6 H6A 119.2
C5 C6 C7 121.7(3)
C7 C6 Ru1 71.46(19)
C7 C6 H6A 119.2
Ru1 C7 H7A 130.1
C6 C7 Ru1 70.37(19)
C6 C7 H7A 119.6
C8 C7 Ru1 72.52(19)
C8 C7 C6 120.8(3)
C8 C7 H7A 119.6
C7 C8 Ru1 70.00(19)
C7 C8 C9 118.1(3)
C7 C8 C14 121.3(3)
C9 C8 Ru1 69.97(19)
C9 C8 C14 120.5(3)
C14 C8 Ru1 130.5(2)
Ru1 C9 H9 130.4
C8 C9 Ru1 72.2(2)
C8 C9 H9 119.7
C10 C9 Ru1 70.39(19)
C10 C9 C8 120.7(3)
C10 C9 H9 119.7
Ru1 C10 H10 128.8
C5 C10 Ru1 72.46(19)
C5 C10 H10 119.0
C9 C10 Ru1 72.1(2)
C9 C10 C5 121.9(3)
C9 C10 H10 119.0
C5 C11 H11 107.9
C5 C11 C12 108.7(3)
C5 C11 C13 113.7(3)
C12 C11 H11 107.9
C13 C11 H11 107.9
C13 C11 C12 110.6(3)
C11 C12 H12A 109.5
C11 C12 H12B 109.5
C11 C12 H12C 109.5
H12A C12 H12B 109.5
H12A C12 H12C 109.5
H12B C12 H12C 109.5
C11 C13 H13A 109.5
C11 C13 H13B 109.5
C11 C13 H13C 109.5
H13A C13 H13B 109.5
H13A C13 H13C 109.5
H13B C13 H13C 109.5
C8 C14 H14A 109.5
C8 C14 H14B 109.5
C8 C14 H14C 109.5
H14A C14 H14B 109.5
H14A C14 H14C 109.5
H14B C14 H14C 109.5
N6 Ru2 C20 137.2(3)
N6 Ru2 C21 170.4(5)
N6 Ru2 C23 105.2(3)
N6 Ru2 C24 90.0(3)
N6 Ru2 C19A 107.6(4)
N6 Ru2 C20A 143.4(3)
N6 Ru2 C21A 167.6(5)
N6 Ru2 C22A 130.6(4)
N6 Ru2 C23A 99.1(4)
N6 Ru2 C24A 89.7(4)
N8 Ru2 N6 83.14(11)
N8 Ru2 C20 138.3(3)
N8 Ru2 C21 104.0(4)
N8 Ru2 C23 102.5(3)
N8 Ru2 C24 136.5(3)
N8 Ru2 C19A 169.2(4)
N8 Ru2 C20A 131.2(3)
N8 Ru2 C21A 100.5(5)
N8 Ru2 C22A 91.5(5)
N8 Ru2 C23A 111.2(4)
N8 Ru2 C24A 147.3(3)
C20 Ru2 C21 37.8(4)
C20 Ru2 C23 79.9(6)
C23 Ru2 C21 67.3(5)
C24 Ru2 C20 67.4(5)
C24 Ru2 C21 80.4(6)
C24 Ru2 C23 38.5(3)
C20A Ru2 C19A 38.2(4)
C20A Ru2 C21A 38.4(4)
C20A Ru2 C22A 69.4(6)
C20A Ru2 C24A 67.9(6)
C21A Ru2 C19A 69.2(6)
C22A Ru2 C19A 82.2(6)
C22A Ru2 C21A 38.1(4)
C23A Ru2 C19A 68.9(5)
C23A Ru2 C20A 81.4(7)
C23A Ru2 C21A 68.5(6)
C23A Ru2 C22A 38.1(4)
C23A Ru2 C24A 38.6(4)
C24A Ru2 C19A 37.1(3)
C24A Ru2 C21A 80.9(7)
C24A Ru2 C22A 69.2(6)
Ru2 N6 H6 109.7
C15 N6 Ru2 128.8(2)
C15 N6 H6 121.2
C15 N7 H7 116.2
C16 N7 H7 116.2
C16 N7 C15 127.5(3)
Ru2 N8 H8 118.9
C16 N8 Ru2 127.4(2)
C16 N8 H8 111.1
C15 N9 C17 119.2(3)
C15 N9 C18 122.8(3)
C17 N9 C18 116.4(3)
H10A N10 H10B 112.2
C16 N10 H10A 125.3
C16 N10 H10B 114.7
N6 C15 N7 121.5(3)
N6 C15 N9 123.4(3)
N9 C15 N7 115.0(3)
N8 C16 N7 122.4(3)
N8 C16 N10 123.5(3)
N10 C16 N7 114.1(3)
N9 C17 H17A 109.5
N9 C17 H17B 109.5
N9 C17 H17C 109.5
H17A C17 H17B 109.5
H17A C17 H17C 109.5
H17B C17 H17C 109.5
N9 C18 H18A 109.5
N9 C18 H18B 109.5
N9 C18 H18C 109.5
H18A C18 H18B 109.5
H18A C18 H18C 109.5
H18B C18 H18C 109.5
C20 C19 Ru2 69.4(8)
C20 C19 C25 122.4(8)
C24 C19 Ru2 68.7(6)
C24 C19 C20 116.9(7)
C24 C19 C25 120.6(8)
C25 C19 Ru2 130.2(9)
Ru2 C20 H20 128.2
C19 C20 Ru2 73.1(8)
C19 C20 H20 118.8
C19 C20 C21 122.5(9)
C21 C20 Ru2 72.3(9)
C21 C20 H20 118.8
Ru2 C21 H21 129.2
C20 C21 Ru2 69.9(9)
C20 C21 H21 120.3
C22 C21 Ru2 73.0(8)
C22 C21 C20 119.4(9)
C22 C21 H21 120.3
C21 C22 Ru2 70.1(8)
C21 C22 C28 121.2(8)
C23 C22 Ru2 69.4(7)
C23 C22 C21 119.4(8)
C23 C22 C28 119.3(8)
C28 C22 Ru2 131.2(12)
Ru2 C23 H23 129.3
C22 C23 Ru2 73.5(7)
C22 C23 H23 120.1
C22 C23 C24 119.8(8)
C24 C23 Ru2 69.4(6)
C24 C23 H23 120.1
Ru2 C24 H24 126.9
C19 C24 Ru2 73.9(6)
C19 C24 C23 121.7(8)
C19 C24 H24 119.1
C23 C24 Ru2 72.0(6)
C23 C24 H24 119.1
C19 C25 H25 108.0
C19 C25 C26 108.9(7)
C19 C25 C27 113.4(7)
C26 C25 H25 108.0
C27 C25 H25 108.0
C27 C25 C26 110.3(6)
C25 C26 H26A 109.5
C25 C26 H26B 109.5
C25 C26 H26C 109.5
H26A C26 H26B 109.5
H26A C26 H26C 109.5
H26B C26 H26C 109.5
C25 C27 H27A 109.5
C25 C27 H27B 109.5
C25 C27 H27C 109.5
H27A C27 H27B 109.5
H27A C27 H27C 109.5
H27B C27 H27C 109.5
C22 C28 H28A 109.5
C22 C28 H28B 109.5
C22 C28 H28C 109.5
H28A C28 H28B 109.5
H28A C28 H28C 109.5
H28B C28 H28C 109.5
C20A C19A Ru2 68.4(10)
C20A C19A C25A 121.8(9)
C24A C19A Ru2 69.2(7)
C24A C19A C20A 116.9(9)
C24A C19A C25A 121.3(9)
C25A C19A Ru2 132.3(11)
Ru2 C20A H20A 128.4
C19A C20A Ru2 73.4(9)
C19A C20A H20A 119.3
C21A C20A Ru2 71.3(12)
C21A C20A C19A 121.5(10)
C21A C20A H20A 119.3
Ru2 C21A H21A 131.8
C20A C21A Ru2 70.3(12)
C20A C21A H21A 119.9
C22A C21A Ru2 70.9(11)
C22A C21A C20A 120.2(10)
C22A C21A H21A 119.9
C21A C22A Ru2 70.9(11)
C21A C22A C28A 118.7(10)
C23A C22A Ru2 70.2(8)
C23A C22A C21A 118.5(9)
C23A C22A C28A 122.7(10)
C28A C22A Ru2 130.0(15)
Ru2 C23A H23A 129.8
C22A C23A Ru2 71.7(9)
C22A C23A H23A 119.8
C22A C23A C24A 120.4(9)
C24A C23A Ru2 71.2(7)
C24A C23A H23A 119.8
Ru2 C24A H24A 129.9
C19A C24A Ru2 73.7(8)
C19A C24A C23A 122.4(9)
C19A C24A H24A 118.8
C23A C24A Ru2 70.2(7)
C23A C24A H24A 118.8
C19A C25A H25A 107.4
C19A C25A C26A 109.1(9)
C19A C25A C27A 113.8(9)
C26A C25A H25A 107.4
C27A C25A H25A 107.4
C27A C25A C26A 111.5(7)
C25A C26A H26D 109.5
C25A C26A H26E 109.5
C25A C26A H26F 109.5
H26D C26A H26E 109.5
H26D C26A H26F 109.5
H26E C26A H26F 109.5
C25A C27A H27D 109.5
C25A C27A H27E 109.5
C25A C27A H27F 109.5
H27D C27A H27E 109.5
H27D C27A H27F 109.5
H27E C27A H27F 109.5
C22A C28A H28D 109.5
C22A C28A H28E 109.5
C22A C28A H28F 109.5
H28D C28A H28E 109.5
H28D C28A H28F 109.5
H28E C28A H28F 109.5
H2A O2 H2B 108.1
H1A O1 H1B 118.1

loop_
_geom_bond_atom_site_label_1
_geom_bond_atom_site_label_2
_geom_bond_distance
Ru1 Cl1 2.4316(9)
Ru1 N1 2.078(3)
Ru1 N3 2.073(3)
Ru1 C5 2.199(3)
Ru1 C6 2.160(3)
Ru1 C7 2.174(3)
Ru1 C8 2.207(3)
Ru1 C9 2.177(3)
Ru1 C10 2.155(3)
N1 H1 0.8646
N1 C1 1.294(4)
N2 H2 0.8800
N2 C1 1.370(4)
N2 C2 1.375(4)
N3 H3 0.8783
N3 C2 1.287(4)
N4 C1 1.362(4)
N4 C3 1.461(4)
N4 C4 1.462(4)
N5 H5A 0.9005
N5 H5B 0.8996
N5 C2 1.346(4)
C3 H3A 0.9800
C3 H3B 0.9800
C3 H3C 0.9800
C4 H4A 0.9800
C4 H4B 0.9800
C4 H4C 0.9800
C5 C6 1.405(5)
C5 C10 1.433(5)
C5 C11 1.514(5)
C6 H6A 0.9500
C6 C7 1.417(5)
C7 H7A 0.9500
C7 C8 1.408(5)
C8 C9 1.420(5)
C8 C14 1.501(5)
C9 H9 0.9500
C9 C10 1.393(5)
C10 H10 0.9500
C11 H11 1.0000
C11 C12 1.528(5)
C11 C13 1.515(5)
C12 H12A 0.9800
C12 H12B 0.9800
C12 H12C 0.9800
C13 H13A 0.9800
C13 H13B 0.9800
C13 H13C 0.9800
C14 H14A 0.9800
C14 H14B 0.9800
C14 H14C 0.9800
Ru2 N6 2.070(3)
Ru2 N8 2.065(3)
Ru2 C20 2.172(18)
Ru2 C21 2.204(19)
Ru2 C23 2.188(13)
Ru2 C24 2.153(12)
Ru2 C19A 2.211(15)
Ru2 C20A 2.15(2)
Ru2 C21A 2.16(3)
Ru2 C22A 2.16(2)
Ru2 C23A 2.139(15)
Ru2 C24A 2.153(15)
N6 H6 0.9762
N6 C15 1.300(4)
N7 H7 0.8800
N7 C15 1.375(4)
N7 C16 1.373(4)
N8 H8 0.9341
N8 C16 1.290(4)
N9 C15 1.348(4)
N9 C17 1.460(4)
N9 C18 1.464(4)
N10 H10A 0.9000
N10 H10B 0.8999
N10 C16 1.340(4)
C17 H17A 0.9800
C17 H17B 0.9800
C17 H17C 0.9800
C18 H18A 0.9800
C18 H18B 0.9800
C18 H18C 0.9800
C19 C20 1.413(10)
C19 C24 1.405(9)
C19 C25 1.514(8)
C20 H20 0.9500
C20 C21 1.419(10)
C21 H21 0.9500
C21 C22 1.409(10)
C22 C23 1.408(10)
C22 C28 1.499(9)
C23 H23 0.9500
C23 C24 1.433(9)
C24 H24 0.9500
C25 H25 1.0000
C25 C26 1.519(7)
C25 C27 1.516(8)
C26 H26A 0.9800
C26 H26B 0.9800
C26 H26C 0.9800
C27 H27A 0.9800
C27 H27B 0.9800
C27 H27C 0.9800
C28 H28A 0.9800
C28 H28B 0.9800
C28 H28C 0.9800
C19A C20A 1.426(11)
C19A C24A 1.389(11)
C19A C25A 1.509(10)
C20A H20A 0.9500
C20A C21A 1.417(11)
C21A H21A 0.9500
C21A C22A 1.411(11)
C22A C23A 1.404(11)
C22A C28A 1.494(11)
C23A H23A 0.9500
C23A C24A 1.419(11)
C24A H24A 0.9500
C25A H25A 1.0000
C25A C26A 1.528(9)
C25A C27A 1.513(9)
C26A H26D 0.9800
C26A H26E 0.9800
C26A H26F 0.9800
C27A H27D 0.9800
C27A H27E 0.9800
C27A H27F 0.9800
C28A H28D 0.9800
C28A H28E 0.9800
C28A H28F 0.9800
O2 H2A 0.8500
O2 H2B 0.8500
O1 H1A 0.8500
O1 H1B 0.8500

loop_
_geom_hbond_atom_site_label_D
_geom_hbond_atom_site_label_H
_geom_hbond_atom_site_label_A
_geom_hbond_distance_DH
_geom_hbond_distance_HA
_geom_hbond_distance_DA
_geom_hbond_angle_DHA
_geom_hbond_site_symmetry_A
N1 H1 Cl4 0.86 2.67 3.500(3) 161.3 2_655
N2 H2 Cl3 0.88 2.50 3.333(3) 157.9 .
N3 H3 O1 0.88 2.16 3.023(4) 166.1 .
N5 H5A Cl3 0.90 2.34 3.225(3) 166.0 .
N5 H5B Cl2 0.90 2.52 3.285(3) 143.8 .
N6 H6 Cl3 0.98 2.88 3.799(3) 157.2 2_545
N7 H7 Cl4 0.88 2.30 3.154(3) 162.0 .
N8 H8 O2 0.93 2.05 2.970(4) 166.1 .
N10 H10A Cl4 0.90 2.52 3.286(3) 143.8 .
N10 H10B Cl1 0.90 2.77 3.321(3) 120.5 .
N10 H10B O2 0.90 2.43 3.178(4) 140.1 .
O2 H2A Cl3 0.85 2.42 3.250(3) 165.5 .
O2 H2B Cl3 0.85 2.49 3.327(3) 169.4 3_666
O1 H1A Cl2 0.85 2.49 3.291(3) 157.5 .
O1 H1B Cl4 0.85 2.38 3.209(3) 164.9 .

loop_
_geom_torsion_atom_site_label_1
_geom_torsion_atom_site_label_2
_geom_torsion_atom_site_label_3
_geom_torsion_atom_site_label_4
_geom_torsion
Ru1 N1 C1 N2 -8.6(5)
Ru1 N1 C1 N4 169.4(2)
Ru1 N3 C2 N2 24.9(5)
Ru1 N3 C2 N5 -157.1(3)
Ru1 C5 C6 C7 -54.3(3)
Ru1 C5 C10 C9 54.8(3)
Ru1 C5 C11 C12 -165.5(3)
Ru1 C5 C11 C13 -41.8(5)
Ru1 C6 C7 C8 -54.3(3)
Ru1 C7 C8 C9 -52.6(3)
Ru1 C7 C8 C14 126.0(3)
Ru1 C8 C9 C10 -53.1(3)
Ru1 C9 C10 C5 -54.9(3)
C1 N2 C2 N3 7.2(5)
C1 N2 C2 N5 -171.0(3)
C2 N2 C1 N1 -15.8(5)
C2 N2 C1 N4 166.0(3)
C3 N4 C1 N1 143.2(3)
C3 N4 C1 N2 -38.7(4)
C4 N4 C1 N1 -13.4(5)
C4 N4 C1 N2 164.8(3)
C5 C6 C7 Ru1 54.9(3)
C5 C6 C7 C8 0.6(5)
C6 C5 C10 Ru1 -52.6(3)
C6 C5 C10 C9 2.2(5)
C6 C5 C11 C12 -75.1(4)
C6 C5 C11 C13 48.5(4)
C6 C7 C8 Ru1 53.3(3)
C6 C7 C8 C9 0.7(5)
C6 C7 C8 C14 179.3(3)
C7 C8 C9 Ru1 52.6(3)
C7 C8 C9 C10 -0.5(5)
C8 C9 C10 Ru1 54.0(3)
C8 C9 C10 C5 -0.9(5)
C10 C5 C6 Ru1 52.3(3)
C10 C5 C6 C7 -2.0(5)
C10 C5 C11 C12 107.0(4)
C10 C5 C11 C13 -129.3(3)
C11 C5 C6 Ru1 -125.6(3)
C11 C5 C6 C7 -179.9(3)
C11 C5 C10 Ru1 125.4(3)
C11 C5 C10 C9 -179.8(3)
C14 C8 C9 Ru1 -126.0(3)
C14 C8 C9 C10 -179.1(3)
Ru2 N6 C15 N7 11.1(5)
Ru2 N6 C15 N9 -167.8(2)
Ru2 N8 C16 N7 -21.4(5)
Ru2 N8 C16 N10 159.9(3)
Ru2 C19 C20 C21 -55.2(16)
Ru2 C19 C24 C23 56.3(10)
Ru2 C19 C25 C26 167.9(7)
Ru2 C19 C25 C27 -68.9(10)
Ru2 C20 C21 C22 -55.6(15)
Ru2 C21 C22 C23 -50.7(13)
Ru2 C21 C22 C28 126.8(16)
Ru2 C22 C23 C24 -53.7(10)
Ru2 C23 C24 C19 -57.2(10)
Ru2 C19A C20A C21A -55(2)
Ru2 C19A C24A C23A 52.9(12)
Ru2 C19A C25A C26A 163.9(8)
Ru2 C19A C25A C27A 38.7(13)
Ru2 C20A C21A C22A -52(2)
Ru2 C21A C22A C23A -53.4(15)
Ru2 C21A C22A C28A 125.8(18)
Ru2 C22A C23A C24A -54.0(12)
Ru2 C23A C24A C19A -54.5(13)
C15 N7 C16 N8 -7.7(5)
C15 N7 C16 N10 171.1(3)
C16 N7 C15 N6 13.1(5)
C16 N7 C15 N9 -167.9(3)
C17 N9 C15 N6 13.8(5)
C17 N9 C15 N7 -165.2(3)
C18 N9 C15 N6 -151.2(3)
C18 N9 C15 N7 29.8(4)
C19 C20 C21 Ru2 55.6(15)
C19 C20 C21 C22 0(3)
C20 C19 C24 Ru2 -51.5(12)
C20 C19 C24 C23 4.8(18)
C20 C19 C25 C26 -102.6(14)
C20 C19 C25 C27 20.6(16)
C20 C21 C22 Ru2 54.1(15)
C20 C21 C22 C23 3(2)
C20 C21 C22 C28 -179.0(18)
C21 C22 C23 Ru2 51.0(14)
C21 C22 C23 C24 -3(2)
C22 C23 C24 Ru2 55.6(11)
C22 C23 C24 C19 -1.5(17)
C24 C19 C20 Ru2 51.2(11)
C24 C19 C20 C21 -4(2)
C24 C19 C25 C26 81.0(12)
C24 C19 C25 C27 -155.8(10)
C25 C19 C20 Ru2 -125.3(12)
C25 C19 C20 C21 179.4(16)
C25 C19 C24 Ru2 125.1(12)
C25 C19 C24 C23 -178.6(11)
C28 C22 C23 Ru2 -126.6(15)
C28 C22 C23 C24 179.7(13)
C19A C20A C21A Ru2 55.8(19)
C19A C20A C21A C22A 3(3)
C20A C19A C24A Ru2 -50.7(15)
C20A C19A C24A C23A 2(2)
C20A C19A C25A C26A -107.3(17)
C20A C19A C25A C27A 127.6(16)
C20A C21A C22A Ru2 52(2)
C20A C21A C22A C23A -1(3)
C20A C21A C22A C28A 178(2)
C21A C22A C23A Ru2 53.8(17)
C21A C22A C23A C24A 0(2)
C22A C23A C24A Ru2 54.2(13)
C22A C23A C24A C19A 0(2)
C24A C19A C20A Ru2 51.0(13)
C24A C19A C20A C21A -4(3)
C24A C19A C25A C26A 74.4(15)
C24A C19A C25A C27A -50.7(17)
C25A C19A C20A Ru2 -127.4(14)
C25A C19A C20A C21A 178(2)
C25A C19A C24A Ru2 127.7(14)
C25A C19A C24A C23A -179.3(13)
C28A C22A C23A Ru2 -125(2)
C28A C22A C23A C24A -179.4(16)
